data_4125821
loop_
_publ_author_name
'Georgiou, Irene'
'Kervyn, Simon'
'Rossignon, Alexandre'
'De Leo, Federica'
'Wouters, Johan'
'Bruylants, Gilles'
'Bonifazi, Davide'

_publ_section_title
;
 Versatile Self-Adapting Boronic Acids for H-Bond Recognition: From
 Discrete to Polymeric Supramolecules.
;
_journal_issue 7
_journal_name_full 'Journal of the American Chemical Society'
_journal_page_first 2710
_journal_page_last 2727
_journal_paper_doi 10.1021/jacs.6b11362
_journal_volume 139
_journal_year 2017
_chemical_formula_moiety 'C6 H6 B Br O2, C8 H6 N2'
_chemical_formula_sum 'C14 H12 B Br N2 O2'
_chemical_formula_weight 330.98
_chemical_name_systematic
;
 ?
;
_space_group_IT_number 12
_symmetry_cell_setting monoclinic
_symmetry_space_group_name_Hall '-C 2y'
_symmetry_space_group_name_H-M 'C 1 2/m 1'
_atom_sites_solution_hydrogens geom
_atom_sites_solution_primary direct
_atom_sites_solution_secondary difmap
_audit_creation_method SHELXL-97
_cell_angle_alpha 90.00
_cell_angle_beta 97.379(9)
_cell_angle_gamma 90.00
_cell_formula_units_Z 4
_cell_length_a 12.6482(13)
_cell_length_b 11.8379(11)
_cell_length_c 9.6038(8)
_cell_measurement_reflns_used 1161
_cell_measurement_temperature 293(2)
_cell_measurement_theta_max 26.0350
_cell_measurement_theta_min 3.6580
_cell_volume 1426.1(2)
_computing_cell_refinement
;
CrysAlisPro, Agilent Technologies,
Version 1.171.37.34 (release 22-05-2014 CrysAlis171 .NET)
(compiled May 22 2014,16:03:01)
;
_computing_data_collection
;
CrysAlisPro, Agilent Technologies,
Version 1.171.37.34 (release 22-05-2014 CrysAlis171 .NET)
(compiled May 22 2014,16:03:01)
;
_computing_data_reduction
;
CrysAlisPro, Agilent Technologies,
Version 1.171.37.34 (release 22-05-2014 CrysAlis171 .NET)
(compiled May 22 2014,16:03:01)
;
_computing_structure_refinement 'SHELXL-97 (Sheldrick, 1997)'
_computing_structure_solution sir2004
_diffrn_ambient_temperature 293(2)
_diffrn_detector 'CCD plate'
_diffrn_detector_area_resol_mean 5.1856
_diffrn_detector_type Ruby
_diffrn_measured_fraction_theta_full 0.998
_diffrn_measured_fraction_theta_max 0.857
_diffrn_measurement_device 'four-circle diffractometer'
_diffrn_measurement_device_type 'Xcalibur, Ruby, Gemini ultra'
_diffrn_measurement_method '\w scans'
_diffrn_radiation_monochromator graphite
_diffrn_radiation_source 'fine-focus sealed tube'
_diffrn_radiation_type MoK\a
_diffrn_radiation_wavelength 0.71073
_diffrn_reflns_av_R_equivalents 0.0413
_diffrn_reflns_av_sigmaI/netI 0.0522
_diffrn_reflns_limit_h_max 11
_diffrn_reflns_limit_h_min -17
_diffrn_reflns_limit_k_max 15
_diffrn_reflns_limit_k_min -11
_diffrn_reflns_limit_l_max 13
_diffrn_reflns_limit_l_min -10
_diffrn_reflns_number 3522
_diffrn_reflns_theta_full 25.00
_diffrn_reflns_theta_max 29.26
_diffrn_reflns_theta_min 3.05
_exptl_absorpt_coefficient_mu 2.883
_exptl_absorpt_correction_T_max 0.7814
_exptl_absorpt_correction_T_min 0.4885
_exptl_absorpt_correction_type multi-scan
_exptl_absorpt_process_details
;
CrysAlisPro, Agilent Technologies,
Version 1.171.37.34 (release 22-05-2014 CrysAlis171 .NET)
(compiled May 22 2014,16:03:01)
Empirical absorption correction using spherical harmonics,
 implemented in SCALE3 ABSPACK scaling algorithm.
;
_exptl_crystal_colour colorless
_exptl_crystal_density_diffrn 1.542
_exptl_crystal_density_method 'not measured'
_exptl_crystal_description plate
_exptl_crystal_F_000 664
_exptl_crystal_size_max 0.29
_exptl_crystal_size_mid 0.25
_exptl_crystal_size_min 0.09
_refine_diff_density_max 0.310
_refine_diff_density_min -0.409
_refine_diff_density_rms 0.083
_refine_ls_extinction_method none
_refine_ls_goodness_of_fit_ref 1.024
_refine_ls_hydrogen_treatment mixed
_refine_ls_matrix_type full
_refine_ls_number_parameters 104
_refine_ls_number_reflns 1740
_refine_ls_number_restraints 0
_refine_ls_restrained_S_all 1.024
_refine_ls_R_factor_all 0.0749
_refine_ls_R_factor_gt 0.0438
_refine_ls_shift/su_max 0.000
_refine_ls_shift/su_mean 0.000
_refine_ls_structure_factor_coef Fsqd
_refine_ls_weighting_details 'calc w=1/[\s^2^(Fo^2^)+(0.0450P)^2^+0.4161P] where P=(Fo^2^+2Fc^2^)/3'
_refine_ls_weighting_scheme calc
_refine_ls_wR_factor_gt 0.0966
_refine_ls_wR_factor_ref 0.1114
_reflns_number_gt 1156
_reflns_number_total 1740
_reflns_threshold_expression >2sigma(I)
_cod_data_source_file ja6b11362_si_013.cif
_cod_data_source_block shelxl
_cod_original_sg_symbol_H-M 'C 2/m'
_cod_database_code 4125821

loop_
_symmetry_equiv_pos_as_xyz
'x, y, z'
'-x, y, -z'
'x+1/2, y+1/2, z'
'-x+1/2, y+1/2, -z'
'-x, -y, -z'
'x, -y, z'
'-x+1/2, -y+1/2, -z'
'x+1/2, -y+1/2, z'

loop_
_atom_site_label
_atom_site_type_symbol
_atom_site_fract_x
_atom_site_fract_y
_atom_site_fract_z
_atom_site_U_iso_or_equiv
_atom_site_adp_type
_atom_site_occupancy
_atom_site_symmetry_multiplicity
_atom_site_calc_flag
_atom_site_refinement_flags
C1 C 0.2900(3) 0.0000 1.0665(4) 0.0506(9) Uani 1 2 d S
C2 C 0.3113(2) -0.0998(2) 0.9998(3) 0.0590(7) Uani 1 1 d .
H2 H 0.2982 -0.1682 1.0420 0.071 Uiso 1 1 calc R
C3 C 0.3512(2) -0.1010(2) 0.8732(3) 0.0626(7) Uani 1 1 d .
H3 H 0.3639 -0.1690 0.8299 0.075 Uiso 1 1 calc R
C4 C 0.3719(3) 0.0000 0.8118(4) 0.0547(9) Uani 1 2 d S
C5 C 0.0768(3) 0.0000 0.7220(4) 0.0629(11) Uani 1 2 d S
C6 C 0.1224(3) 0.0000 0.5966(4) 0.0560(10) Uani 1 2 d S
C7 C 0.0794(3) 0.2016(3) 0.7150(4) 0.0815(10) Uani 1 1 d .
H7 H 0.0666 0.2719 0.7527 0.098 Uiso 1 1 calc R
C8 C 0.1244(3) 0.1931(3) 0.5898(3) 0.0715(8) Uani 1 1 d .
H8 H 0.1400 0.2597 0.5454 0.086 Uiso 1 1 calc R
N1A N 0.14623(19) 0.09723(19) 0.5308(2) 0.0607(6) Uani 1 1 d .
C9 C 0.0548(3) -0.1062(4) 0.7796(3) 0.0795(10) Uani 1 1 d .
H9 H 0.0234 -0.1099 0.8619 0.095 Uiso 1 1 calc R
O1 O 0.2235(2) 0.10017(19) 1.2676(3) 0.0794(7) Uani 1 1 d .
Br1 Br 0.42787(4) 0.0000 0.63747(5) 0.0825(3) Uani 1 2 d S
B1 B 0.2433(4) 0.0000 1.2115(5) 0.0533(10) Uani 1 2 d S
H1O H 0.197(3) 0.100(3) 1.329(4) 0.087(13) Uiso 1 1 d .

loop_
_atom_site_aniso_label
_atom_site_aniso_U_11
_atom_site_aniso_U_22
_atom_site_aniso_U_33
_atom_site_aniso_U_23
_atom_site_aniso_U_13
_atom_site_aniso_U_12
C1 0.054(2) 0.051(2) 0.048(2) 0.000 0.0103(17) 0.000
C2 0.0797(19) 0.0458(14) 0.0535(15) 0.0024(12) 0.0167(14) -0.0038(13)
C3 0.0778(19) 0.0532(15) 0.0607(17) -0.0068(14) 0.0242(15) 0.0064(14)
C4 0.055(2) 0.063(2) 0.048(2) 0.000 0.0167(17) 0.000
C5 0.054(2) 0.091(3) 0.044(2) 0.000 0.0081(18) 0.000
C6 0.046(2) 0.077(3) 0.044(2) 0.000 0.0035(17) 0.000
C7 0.084(2) 0.093(2) 0.067(2) -0.019(2) 0.0093(19) 0.0185(19)
C8 0.077(2) 0.0724(19) 0.0652(19) -0.0020(16) 0.0080(16) 0.0097(16)
N1A 0.0653(15) 0.0650(14) 0.0534(13) 0.0009(12) 0.0139(11) 0.0037(12)
C9 0.070(2) 0.120(3) 0.0494(17) 0.014(2) 0.0142(15) -0.010(2)
O1 0.119(2) 0.0602(12) 0.0683(14) -0.0038(11) 0.0501(15) 0.0007(12)
Br1 0.0943(4) 0.0979(4) 0.0633(3) 0.000 0.0406(3) 0.000
B1 0.061(3) 0.055(2) 0.045(2) 0.000 0.011(2) 0.000

loop_
_atom_type_symbol
_atom_type_description
_atom_type_scat_dispersion_real
_atom_type_scat_dispersion_imag
_atom_type_scat_source
C C 0.0033 0.0016 'International Tables Vol C Tables 4.2.6.8 and 6.1.1.4'
H H 0.0000 0.0000 'International Tables Vol C Tables 4.2.6.8 and 6.1.1.4'
N N 0.0061 0.0033 'International Tables Vol C Tables 4.2.6.8 and 6.1.1.4'
O O 0.0106 0.0060 'International Tables Vol C Tables 4.2.6.8 and 6.1.1.4'
Br Br -0.2901 2.4595 'International Tables Vol C Tables 4.2.6.8 and 6.1.1.4'
B B 0.0013 0.0007 'International Tables Vol C Tables 4.2.6.8 and 6.1.1.4'

loop_
_geom_angle_atom_site_label_1
_geom_angle_atom_site_label_2
_geom_angle_atom_site_label_3
_geom_angle
_geom_angle_site_symmetry_1
_geom_angle_site_symmetry_3
C2 C1 C2 116.8(3) 6 .
C2 C1 B1 121.60(17) 6 .
C2 C1 B1 121.60(18) . .
C3 C2 C1 122.2(3) . .
C3 C2 H2 118.9 . .
C1 C2 H2 118.9 . .
C4 C3 C2 118.9(3) . .
C4 C3 H3 120.6 . .
C2 C3 H3 120.6 . .
C3 C4 C3 121.0(4) . 6
C3 C4 Br1 119.48(18) . .
C3 C4 Br1 119.48(18) 6 .
C6 C5 C9 117.4(2) . .
C6 C5 C9 117.4(2) . 6
C9 C5 C9 125.3(4) . 6
N1A C6 N1A 114.9(3) 6 .
N1A C6 C5 122.54(17) 6 .
N1A C6 C5 122.54(17) . .
C9 C7 C8 118.7(3) 6 .
C9 C7 H7 120.7 6 .
C8 C7 H7 120.7 . .
N1A C8 C7 124.3(3) . .
N1A C8 H8 117.8 . .
C7 C8 H8 117.8 . .
C8 N1A C6 117.2(3) . .
C7 C9 C5 119.8(3) 6 .
C7 C9 H9 120.1 6 .
C5 C9 H9 120.1 . .
B1 O1 H1O 117(3) . .
O1 B1 O1 124.6(4) . 6
O1 B1 C1 117.68(19) . .
O1 B1 C1 117.68(19) 6 .

loop_
_geom_bond_atom_site_label_1
_geom_bond_atom_site_label_2
_geom_bond_distance
_geom_bond_site_symmetry_2
C1 C2 1.387(3) 6
C1 C2 1.387(3) .
C1 B1 1.581(6) .
C2 C3 1.375(4) .
C2 H2 0.9300 .
C3 C4 1.373(3) .
C3 H3 0.9300 .
C4 C3 1.373(3) 6
C4 Br1 1.899(4) .
C5 C6 1.400(6) .
C5 C9 1.415(4) .
C5 C9 1.415(4) 6
C6 N1A 1.365(3) 6
C6 N1A 1.365(3) .
C7 C9 1.345(5) 6
C7 C8 1.398(5) .
C7 H7 0.9300 .
C8 N1A 1.313(4) .
C8 H8 0.9300 .
C9 C7 1.345(5) 6
C9 H9 0.9300 .
O1 B1 1.339(3) .
O1 H1O 0.71(4) .
B1 O1 1.339(3) 6

loop_
_geom_torsion_atom_site_label_1
_geom_torsion_atom_site_label_2
_geom_torsion_atom_site_label_3
_geom_torsion_atom_site_label_4
_geom_torsion
_geom_torsion_site_symmetry_1
_geom_torsion_site_symmetry_4
C2 C1 C2 C3 -0.3(6) 6 .
B1 C1 C2 C3 179.5(3) . .
C1 C2 C3 C4 0.9(5) . .
C2 C3 C4 C3 -1.5(6) . 6
C2 C3 C4 Br1 179.6(2) . .
C9 C5 C6 N1A -0.4(6) . 6
C9 C5 C6 N1A -179.4(3) 6 6
C9 C5 C6 N1A 179.4(3) . .
C9 C5 C6 N1A 0.4(6) 6 .
C9 C7 C8 N1A -1.0(5) 6 .
C7 C8 N1A C6 0.4(5) . .
N1A C6 N1A C8 179.8(2) 6 .
C5 C6 N1A C8 -0.1(5) . .
C6 C5 C9 C7 1.0(5) . 6
C9 C5 C9 C7 180.0(3) 6 6
C2 C1 B1 O1 0.8(6) 6 .
C2 C1 B1 O1 -179.0(3) . .
C2 C1 B1 O1 179.0(3) 6 6
C2 C1 B1 O1 -0.8(6) . 6
